data_4073540
loop_
_publ_author_name
'Fantasia, Serena'
'Jacobsen, Heiko'
'Cavallo, Luigi'
'Nolan, Steven P.'

_publ_section_title
;
 Insertion of a N-Heterocyclic Carbene (NHC) into a Platinum&#x2212;Olefin
 Bond
;
_journal_issue 14
_journal_name_full Organometallics
_journal_page_first 3286
_journal_paper_doi 10.1021/om700447u
_journal_volume 26
_journal_year 2007
_chemical_formula_sum 'C34 H47 Cl4 N2 Pt'
_chemical_formula_weight 820.63
_chemical_name_systematic
;

 ?

;
_space_group_IT_number 14
_symmetry_cell_setting monoclinic
_symmetry_space_group_name_Hall '-P 2ybc'
_symmetry_space_group_name_H-M 'P 1 21/c 1'
_atom_sites_solution_hydrogens geom
_atom_sites_solution_primary direct
_atom_sites_solution_secondary difmap
_audit_creation_method SHELXL-97
_cell_angle_alpha 90.00
_cell_angle_beta 93.9030(10)
_cell_angle_gamma 90.00
_cell_formula_units_Z 4
_cell_length_a 9.9989(4)
_cell_length_b 15.5824(6)
_cell_length_c 23.2901(9)
_cell_measurement_reflns_used 8584
_cell_measurement_temperature 100(2)
_cell_measurement_theta_max 39.29
_cell_measurement_theta_min 3.40
_cell_volume 3620.3(2)
_computing_cell_refinement 'Bruker-Nonius Apex v1.0-22 2002'
_computing_data_collection 'Bruker-Nonius Apex v1.0-22 2002'
_computing_data_reduction 'SAINT+ Version 7.06A Bruker-Nonius, 2004'
_computing_molecular_graphics 'Shelxtl Version 6.12 (Sheldrick, 2001)'
_computing_publication_material 'Shelxtl Version 6.12 (Sheldrick, 2001)'
_computing_structure_refinement 'Shelxtl Version 6.12 (Sheldrick, 2001)'
_computing_structure_solution 'Shelxtl Version 6.12 (Sheldrick, 2001)'
_diffrn_ambient_temperature 100(2)
_diffrn_detector_area_resol_mean 512
_diffrn_detector_type '4K CCD area detector APEX II'
_diffrn_measured_fraction_theta_full 0.943
_diffrn_measured_fraction_theta_max 0.943
_diffrn_measurement_device_type 'Kappa 4-axis goniometer bruker-nonius'
_diffrn_measurement_method
;
 Fullsphere data collection, phi and omega scans
;
_diffrn_measurement_specimen_support 'magnetic support whith 10 micron nylon fiber cryoloop'
_diffrn_radiation_monochromator 'Multilayer Montel 200 mirrors'
_diffrn_radiation_type MoK\a
_diffrn_radiation_wavelength 0.71073
_diffrn_reflns_av_R_equivalents 0.0196
_diffrn_reflns_av_sigmaI/netI 0.0250
_diffrn_reflns_limit_h_max 17
_diffrn_reflns_limit_h_min -17
_diffrn_reflns_limit_k_max 25
_diffrn_reflns_limit_k_min -22
_diffrn_reflns_limit_l_max 24
_diffrn_reflns_limit_l_min -41
_diffrn_reflns_number 50714
_diffrn_reflns_theta_full 39.35
_diffrn_reflns_theta_max 39.35
_diffrn_reflns_theta_min 3.40
_diffrn_source 'rotating anode X-ray tube'
_diffrn_source_current 90
_diffrn_source_power 50
_diffrn_source_size '3 mm x 0.3 mm fine focus'
_diffrn_source_type 'Bruker-Nonius FR 591'
_exptl_absorpt_coefficient_mu 4.195
_exptl_absorpt_correction_T_max 1.000000
_exptl_absorpt_correction_T_min 0.470673
_exptl_absorpt_correction_type empirical
_exptl_absorpt_process_details
; 
 SADABS Version 2.1 2003 Bruker-Nonius
 Blessing, Acta Cryst. (1995) A51 33-38
;
_exptl_crystal_colour colorless
_exptl_crystal_density_diffrn 1.506
_exptl_crystal_density_method 'not measured'
_exptl_crystal_description Block
_exptl_crystal_F_000 1644
_exptl_crystal_size_max 0.40
_exptl_crystal_size_mid 0.20
_exptl_crystal_size_min 0.10
_refine_diff_density_max 4.416
_refine_diff_density_min -2.201
_refine_diff_density_rms 0.116
_refine_ls_extinction_method none
_refine_ls_goodness_of_fit_ref 1.049
_refine_ls_hydrogen_treatment noref
_refine_ls_matrix_type full
_refine_ls_number_parameters 406
_refine_ls_number_reflns 20303
_refine_ls_number_restraints 4
_refine_ls_restrained_S_all 1.050
_refine_ls_R_factor_all 0.0332
_refine_ls_R_factor_gt 0.0259
_refine_ls_shift/su_max 0.003
_refine_ls_shift/su_mean 0.000
_refine_ls_structure_factor_coef Fsqd
_refine_ls_weighting_details 'calc w=1/[\s^2^(Fo^2^)+(0.0330P)^2^+2.0102P] where P=(Fo^2^+2Fc^2^)/3'
_refine_ls_weighting_scheme calc
_refine_ls_wR_factor_gt 0.0642
_refine_ls_wR_factor_ref 0.0672
_reflns_number_gt 17252
_reflns_number_total 20303
_reflns_threshold_expression >2sigma(I)
_cod_data_source_file om700447u-file003.cif
_cod_data_source_block sf153_0m
_cod_depositor_comments
;
The following automatic conversions were performed:
'_diffrn_measurement_specimen_suppport' tag replaced with
'_diffrn_measurement_specimen_support'.

Automatic conversion script
Id: cif_correct_tags 1440 2010-10-19 06:21:57Z saulius 

The following automatic conversions were performed:

'_symmetry_cell_setting' value 'Monoclinic' changed to 'monoclinic'
according to /home/saulius/struct/CIF-dictionaries/cif_core.dic
dictionary named 'cif_core.dic' version 2.4.1 from 2010-06-29.

Automatic conversion script
Id: cif_fix_values 1715 2011-07-08 13:25:40Z adriana 
;
_cod_original_sg_symbol_H-M P2(1)/c
_cod_database_code 4073540

loop_
_symmetry_equiv_pos_as_xyz
'x, y, z'
'-x, y+1/2, -z+1/2'
'-x, -y, -z'
'x, -y-1/2, z-1/2'

loop_
_atom_site_label
_atom_site_type_symbol
_atom_site_fract_x
_atom_site_fract_y
_atom_site_fract_z
_atom_site_U_iso_or_equiv
_atom_site_adp_type
_atom_site_occupancy
_atom_site_symmetry_multiplicity
_atom_site_calc_flag
_atom_site_refinement_flags
_atom_site_disorder_assembly
_atom_site_disorder_group
Pt1 Pt 0.704696(5) 0.504812(3) 0.248298(2) 0.01271(2) Uani 1 1 d . . .
Cl1 Cl 0.75001(4) 0.65306(3) 0.254169(19) 0.02464(7) Uani 1 1 d . . .
C1 C 0.65149(13) 0.38120(9) 0.24987(6) 0.01300(19) Uani 1 1 d . . .
N1 N 0.64053(12) 0.33275(8) 0.29806(5) 0.01438(18) Uani 1 1 d . . .
Cl2 Cl 0.50921(4) 0.53020(2) 0.292484(16) 0.01951(6) Uani 1 1 d . . .
C2 C 0.57729(16) 0.25555(10) 0.28449(6) 0.0191(2) Uani 1 1 d . . .
H2 H 0.5581 0.2112 0.3107 0.023 Uiso 1 1 calc R . .
N2 N 0.59485(12) 0.33206(8) 0.20656(5) 0.01465(19) Uani 1 1 d . . .
C3 C 0.54815(15) 0.25505(10) 0.22734(6) 0.0186(2) Uani 1 1 d . . .
H3 H 0.5041 0.2106 0.2054 0.022 Uiso 1 1 calc R . .
C4 C 0.69652(14) 0.35241(10) 0.35537(6) 0.0160(2) Uani 1 1 d . . .
C5 C 0.83646(15) 0.34610(11) 0.36587(7) 0.0213(3) Uani 1 1 d . . .
C6 C 0.88956(18) 0.36430(14) 0.42111(8) 0.0299(4) Uani 1 1 d . . .
H6 H 0.9839 0.3626 0.4292 0.036 Uiso 1 1 calc R . .
C7 C 0.8075(2) 0.38492(15) 0.46484(8) 0.0317(4) Uani 1 1 d . . .
H7 H 0.8458 0.3984 0.5022 0.038 Uiso 1 1 calc R . .
C8 C 0.66953(18) 0.38584(13) 0.45392(7) 0.0255(3) Uani 1 1 d . . .
H8 H 0.6141 0.3977 0.4845 0.031 Uiso 1 1 calc R . .
C9 C 0.60991(15) 0.36968(10) 0.39892(6) 0.0183(2) Uani 1 1 d . . .
C10 C 0.92523(16) 0.31160(12) 0.32047(8) 0.0254(3) Uani 1 1 d . . .
H10 H 0.8873 0.3319 0.2820 0.031 Uiso 1 1 calc R . .
C11 C 0.9208(3) 0.21287(15) 0.32038(12) 0.0434(6) Uani 1 1 d . . .
H11A H 0.9542 0.1913 0.3582 0.065 Uiso 1 1 calc R . .
H11B H 0.9771 0.1908 0.2909 0.065 Uiso 1 1 calc R . .
H11C H 0.8282 0.1936 0.3120 0.065 Uiso 1 1 calc R . .
C12 C 1.07016(19) 0.3422(2) 0.32814(11) 0.0433(6) Uani 1 1 d . . .
H12A H 1.0721 0.4049 0.3307 0.065 Uiso 1 1 calc R . .
H12B H 1.1187 0.3236 0.2951 0.065 Uiso 1 1 calc R . .
H12C H 1.1129 0.3176 0.3635 0.065 Uiso 1 1 calc R . .
C13 C 0.45849(15) 0.36577(11) 0.38994(6) 0.0199(3) Uani 1 1 d . . .
H13 H 0.4335 0.3677 0.3477 0.024 Uiso 1 1 calc R . .
C14 C 0.40832(18) 0.28033(12) 0.41370(8) 0.0265(3) Uani 1 1 d . . .
H14A H 0.4470 0.2325 0.3931 0.040 Uiso 1 1 calc R . .
H14B H 0.3103 0.2780 0.4083 0.040 Uiso 1 1 calc R . .
H14C H 0.4357 0.2761 0.4548 0.040 Uiso 1 1 calc R . .
C15 C 0.39056(19) 0.44128(13) 0.41845(8) 0.0270(3) Uani 1 1 d . . .
H15A H 0.4030 0.4356 0.4604 0.041 Uiso 1 1 calc R . .
H15B H 0.2946 0.4413 0.4067 0.041 Uiso 1 1 calc R . .
H15C H 0.4307 0.4952 0.4065 0.041 Uiso 1 1 calc R . .
C16 C 0.59334(16) 0.34739(10) 0.14545(6) 0.0186(2) Uani 1 1 d . . .
C17 C 0.69025(18) 0.30364(12) 0.11553(7) 0.0259(3) Uani 1 1 d . . .
C18 C 0.6842(3) 0.31475(15) 0.05607(8) 0.0391(5) Uani 1 1 d . . .
H18 H 0.7474 0.2861 0.0342 0.047 Uiso 1 1 calc R . .
C19 C 0.5890(3) 0.36622(16) 0.02843(8) 0.0446(6) Uani 1 1 d . . .
H19 H 0.5877 0.3731 -0.0121 0.053 Uiso 1 1 calc R . .
C20 C 0.4942(3) 0.40845(14) 0.05927(8) 0.0371(5) Uani 1 1 d . . .
H20 H 0.4292 0.4441 0.0395 0.044 Uiso 1 1 calc R . .
C21 C 0.49339(18) 0.39904(11) 0.11899(7) 0.0234(3) Uani 1 1 d . . .
C22 C 0.79728(19) 0.24666(13) 0.14575(9) 0.0318(4) Uani 1 1 d . . .
H22 H 0.7975 0.2582 0.1880 0.038 Uiso 1 1 calc R . .
C23 C 0.7645(2) 0.15166(14) 0.13622(11) 0.0373(5) Uani 1 1 d . . .
H23A H 0.6764 0.1391 0.1502 0.056 Uiso 1 1 calc R . .
H23B H 0.8327 0.1165 0.1573 0.056 Uiso 1 1 calc R . .
H23C H 0.7635 0.1384 0.0951 0.056 Uiso 1 1 calc R . .
C24 C 0.9380(2) 0.26503(18) 0.12723(15) 0.0569(8) Uani 1 1 d . . .
H24A H 0.9441 0.2469 0.0872 0.085 Uiso 1 1 calc R . .
H24B H 1.0038 0.2333 0.1521 0.085 Uiso 1 1 calc R . .
H24C H 0.9564 0.3267 0.1305 0.085 Uiso 1 1 calc R . .
C25 C 0.38576(18) 0.43999(12) 0.15286(8) 0.0262(3) Uani 1 1 d . . .
H25 H 0.4199 0.4416 0.1942 0.031 Uiso 1 1 calc R . .
C26 C 0.2580(2) 0.38495(17) 0.14861(11) 0.0420(5) Uani 1 1 d . . .
H26A H 0.2227 0.3819 0.1084 0.063 Uiso 1 1 calc R . .
H26B H 0.1907 0.4109 0.1719 0.063 Uiso 1 1 calc R . .
H26C H 0.2792 0.3270 0.1628 0.063 Uiso 1 1 calc R . .
C27 C 0.3549(3) 0.53193(18) 0.13400(15) 0.0532(7) Uani 1 1 d . . .
H27A H 0.4375 0.5659 0.1371 0.080 Uiso 1 1 calc R . .
H27B H 0.2897 0.5569 0.1588 0.080 Uiso 1 1 calc R . .
H27C H 0.3175 0.5321 0.0940 0.080 Uiso 1 1 calc R . .
C28 C 0.90978(19) 0.49444(11) 0.22788(10) 0.0263(3) Uani 1 1 d . . .
H28A H 0.9999 0.4961 0.2436 0.032 Uiso 1 1 calc R . .
C29 C 0.8304(2) 0.48400(13) 0.17815(9) 0.0296(4) Uani 1 1 d . A .
H29A H 0.8281 0.4237 0.1635 0.036 Uiso 1 1 calc R . .
C30 C 0.8081(2) 0.55032(17) 0.13147(8) 0.0388(5) Uani 1 1 d . . .
H30A H 0.8186 0.6094 0.1467 0.047 Uiso 0.313(7) 1 calc PR A 1
H30B H 0.7191 0.5442 0.1106 0.047 Uiso 0.313(7) 1 calc PR A 1
H30C H 0.8311 0.6054 0.1478 0.047 Uiso 0.687(7) 1 d PR A 2
H30D H 0.7141 0.5515 0.1200 0.047 Uiso 0.687(7) 1 d PR A 2
C31 C 0.9354(7) 0.5228(4) 0.0894(3) 0.0234(12) Uani 0.313(7) 1 d PD A 1
H31A H 1.0225 0.5289 0.1120 0.028 Uiso 0.313(7) 1 calc PR A 1
H31B H 0.9253 0.4621 0.0775 0.028 Uiso 0.313(7) 1 calc PR A 1
C32 C 0.9343(9) 0.5784(4) 0.0375(3) 0.0360(17) Uani 0.313(7) 1 d PD A 1
H32 H 1.0030 0.5687 0.0119 0.043 Uiso 0.313(7) 1 calc PR A 1
C33 C 0.8463(11) 0.6403(6) 0.0232(4) 0.043(2) Uani 0.313(7) 1 d PD A 1
H33A H 0.7758 0.6524 0.0474 0.052 Uiso 0.313(7) 1 calc PR A 1
H33B H 0.8541 0.6724 -0.0110 0.052 Uiso 0.313(7) 1 calc PR A 1
C31' C 0.8815(5) 0.5396(3) 0.07978(15) 0.0404(10) Uani 0.687(7) 1 d PD A 2
H31C H 0.8551 0.4840 0.0619 0.048 Uiso 0.687(7) 1 calc PR A 2
H31D H 0.9783 0.5362 0.0916 0.048 Uiso 0.687(7) 1 calc PR A 2
C32' C 0.8619(5) 0.6077(4) 0.03526(16) 0.0521(18) Uani 0.687(7) 1 d PD A 2
H32B H 0.7733 0.6181 0.0194 0.063 Uiso 0.687(7) 1 calc PR A 2
C33' C 0.9600(5) 0.6549(3) 0.01623(16) 0.0567(13) Uani 0.687(7) 1 d PD A 2
H33C H 1.0498 0.6462 0.0312 0.068 Uiso 0.687(7) 1 calc PR A 2
H33D H 0.9405 0.6975 -0.0123 0.068 Uiso 0.687(7) 1 calc PR A 2
Cl2S Cl 0.60249(6) 0.67477(4) 0.42119(2) 0.03932(12) Uani 1 1 d . . .
Cl1S Cl 0.86674(6) 0.60983(5) 0.46036(3) 0.04749(15) Uani 1 1 d . . .
C1S C 0.73556(19) 0.60637(14) 0.40568(8) 0.0295(4) Uani 1 1 d . . .
H1S1 H 0.7706 0.6237 0.3687 0.035 Uiso 1 1 calc R . .
H1S2 H 0.7019 0.5468 0.4015 0.035 Uiso 1 1 calc R . .

loop_
_atom_site_aniso_label
_atom_site_aniso_U_11
_atom_site_aniso_U_22
_atom_site_aniso_U_33
_atom_site_aniso_U_23
_atom_site_aniso_U_13
_atom_site_aniso_U_12
Pt1 0.01508(2) 0.01055(3) 0.01273(2) -0.00135(1) 0.00263(1) -0.00150(1)
Cl1 0.03001(18) 0.01298(16) 0.03235(19) -0.00353(13) 0.01262(14) -0.00388(13)
C1 0.0145(5) 0.0105(5) 0.0142(5) -0.0014(4) 0.0022(4) 0.0000(4)
N1 0.0178(5) 0.0117(5) 0.0137(4) 0.0004(3) 0.0013(3) 0.0005(4)
Cl2 0.02216(14) 0.01455(15) 0.02282(15) -0.00101(11) 0.00874(12) 0.00149(11)
C2 0.0269(7) 0.0121(6) 0.0187(6) 0.0006(4) 0.0031(5) -0.0024(5)
N2 0.0176(5) 0.0136(5) 0.0129(4) -0.0023(3) 0.0027(3) -0.0022(4)
C3 0.0238(6) 0.0130(6) 0.0194(6) -0.0028(4) 0.0046(5) -0.0049(5)
C4 0.0175(5) 0.0165(6) 0.0137(5) 0.0014(4) -0.0011(4) 0.0014(4)
C5 0.0181(6) 0.0252(8) 0.0203(6) 0.0044(5) -0.0011(5) 0.0026(5)
C6 0.0228(7) 0.0422(11) 0.0235(7) 0.0049(7) -0.0068(6) -0.0009(7)
C7 0.0325(9) 0.0455(12) 0.0158(6) 0.0021(6) -0.0070(6) -0.0030(8)
C8 0.0288(7) 0.0326(9) 0.0149(6) 0.0007(5) 0.0001(5) -0.0006(6)
C9 0.0211(6) 0.0205(7) 0.0131(5) 0.0012(4) -0.0002(4) 0.0016(5)
C10 0.0184(6) 0.0297(9) 0.0283(8) 0.0058(6) 0.0025(5) 0.0067(6)
C11 0.0459(12) 0.0276(11) 0.0587(15) 0.0096(10) 0.0186(11) 0.0178(9)
C12 0.0188(7) 0.0705(18) 0.0405(11) 0.0005(11) 0.0010(7) 0.0026(9)
C13 0.0203(6) 0.0230(7) 0.0167(6) 0.0027(5) 0.0027(5) 0.0028(5)
C14 0.0262(7) 0.0270(9) 0.0264(7) 0.0050(6) 0.0026(6) -0.0020(6)
C15 0.0285(7) 0.0290(9) 0.0245(7) 0.0026(6) 0.0093(6) 0.0066(6)
C16 0.0250(6) 0.0181(7) 0.0130(5) -0.0034(4) 0.0043(4) -0.0081(5)
C17 0.0329(8) 0.0234(8) 0.0230(7) -0.0114(6) 0.0138(6) -0.0125(6)
C18 0.0607(13) 0.0362(11) 0.0229(8) -0.0141(7) 0.0220(9) -0.0224(10)
C19 0.0814(18) 0.0396(12) 0.0134(7) -0.0049(7) 0.0084(8) -0.0270(12)
C20 0.0645(14) 0.0290(10) 0.0163(7) 0.0027(6) -0.0086(8) -0.0154(9)
C21 0.0344(8) 0.0187(7) 0.0164(6) -0.0005(5) -0.0031(5) -0.0079(6)
C22 0.0263(8) 0.0288(9) 0.0418(10) -0.0179(8) 0.0142(7) -0.0040(6)
C23 0.0416(11) 0.0269(10) 0.0449(12) -0.0108(8) 0.0150(9) -0.0048(8)
C24 0.0344(11) 0.0395(13) 0.101(2) -0.0269(14) 0.0328(13) -0.0077(9)
C25 0.0289(7) 0.0217(8) 0.0267(8) -0.0009(6) -0.0081(6) 0.0010(6)
C26 0.0357(10) 0.0429(13) 0.0472(13) -0.0071(10) 0.0019(9) -0.0081(9)
C27 0.0551(15) 0.0281(12) 0.077(2) 0.0094(12) 0.0067(14) 0.0100(11)
C28 0.0212(6) 0.0217(8) 0.0369(9) 0.0078(6) 0.0089(6) 0.0016(5)
C29 0.0369(9) 0.0241(8) 0.0305(8) -0.0114(6) 0.0215(7) -0.0153(7)
C30 0.0440(11) 0.0552(14) 0.0176(7) -0.0016(7) 0.0053(7) -0.0304(10)
C31 0.023(3) 0.023(3) 0.025(3) -0.0012(19) 0.013(2) 0.004(2)
C32 0.047(4) 0.036(4) 0.027(3) -0.002(2) 0.016(3) 0.006(3)
C33 0.066(6) 0.048(6) 0.017(3) 0.000(3) 0.012(3) 0.007(4)
C31' 0.058(3) 0.035(2) 0.0311(16) -0.0117(13) 0.0247(18) -0.0197(18)
C32' 0.069(4) 0.073(4) 0.0145(15) -0.0027(17) 0.0106(17) -0.033(3)
C33' 0.086(3) 0.056(3) 0.0308(16) 0.0030(15) 0.0245(19) -0.024(2)
Cl2S 0.0554(3) 0.0366(3) 0.0257(2) -0.00007(18) 0.0014(2) 0.0153(2)
Cl1S 0.0366(3) 0.0658(4) 0.0380(3) 0.0049(3) -0.0129(2) -0.0154(3)
C1S 0.0315(8) 0.0334(10) 0.0230(7) -0.0027(6) -0.0027(6) -0.0014(7)

loop_
_atom_type_symbol
_atom_type_description
_atom_type_scat_dispersion_real
_atom_type_scat_dispersion_imag
_atom_type_scat_source
C C 0.0033 0.0016 'International Tables Vol C Tables 4.2.6.8 and 6.1.1.4'
H H 0.0000 0.0000 'International Tables Vol C Tables 4.2.6.8 and 6.1.1.4'
N N 0.0061 0.0033 'International Tables Vol C Tables 4.2.6.8 and 6.1.1.4'
Cl Cl 0.1484 0.1585 'International Tables Vol C Tables 4.2.6.8 and 6.1.1.4'
Pt Pt -1.7033 8.3905 'International Tables Vol C Tables 4.2.6.8 and 6.1.1.4'

loop_
_geom_angle_atom_site_label_1
_geom_angle_atom_site_label_2
_geom_angle_atom_site_label_3
_geom_angle
C1 Pt1 C28 101.03(6)
C1 Pt1 C29 92.22(6)
C28 Pt1 C29 37.15(9)
C1 Pt1 Cl2 85.54(4)
C28 Pt1 Cl2 164.99(6)
C29 Pt1 Cl2 157.18(7)
C1 Pt1 Cl1 173.63(4)
C28 Pt1 Cl1 84.47(5)
C29 Pt1 Cl1 94.12(5)
Cl2 Pt1 Cl1 88.360(14)
N2 C1 N1 104.26(11)
N2 C1 Pt1 128.84(10)
N1 C1 Pt1 125.81(10)
C1 N1 C2 110.73(12)
C1 N1 C4 126.54(12)
C2 N1 C4 122.49(12)
C3 C2 N1 107.22(13)
C1 N2 C3 111.20(12)
C1 N2 C16 127.96(12)
C3 N2 C16 120.44(12)
C2 C3 N2 106.58(13)
C9 C4 C5 122.87(13)
C9 C4 N1 119.27(12)
C5 C4 N1 117.64(13)
C6 C5 C4 117.40(15)
C6 C5 C10 120.75(15)
C4 C5 C10 121.54(14)
C5 C6 C7 121.29(16)
C8 C7 C6 119.91(16)
C7 C8 C9 121.55(16)
C8 C9 C4 116.80(14)
C8 C9 C13 119.55(14)
C4 C9 C13 123.52(13)
C5 C10 C12 113.72(17)
C5 C10 C11 109.60(16)
C12 C10 C11 109.85(18)
C9 C13 C15 112.18(14)
C9 C13 C14 109.40(13)
C15 C13 C14 110.09(14)
C21 C16 C17 123.90(15)
C21 C16 N2 119.41(14)
C17 C16 N2 116.56(15)
C18 C17 C16 116.6(2)
C18 C17 C22 120.86(18)
C16 C17 C22 122.57(15)
C19 C18 C17 121.4(2)
C18 C19 C20 120.62(18)
C19 C20 C21 120.9(2)
C16 C21 C20 116.59(18)
C16 C21 C25 121.69(14)
C20 C21 C25 121.67(18)
C17 C22 C24 113.1(2)
C17 C22 C23 111.10(17)
C24 C22 C23 109.44(17)
C21 C25 C27 112.49(18)
C21 C25 C26 110.34(16)
C27 C25 C26 110.8(2)
C29 C28 Pt1 71.84(11)
C28 C29 C30 125.35(16)
C28 C29 Pt1 71.01(11)
C30 C29 Pt1 112.28(15)
C31' C30 C29 117.3(3)
C31' C30 C31 20.9(2)
C29 C30 C31 99.3(3)
C32 C31 C30 110.8(4)
C33 C32 C31 126.3(6)
C30 C31' C32' 116.3(4)
C33' C32' C31' 124.3(5)
Cl2S C1S Cl1S 111.60(11)

loop_
_geom_bond_atom_site_label_1
_geom_bond_atom_site_label_2
_geom_bond_distance
Pt1 C1 1.9993(13)
Pt1 C28 2.1424(18)
Pt1 C29 2.1529(17)
Pt1 Cl2 2.3043(4)
Pt1 Cl1 2.3563(4)
C1 N2 1.3591(17)
C1 N1 1.3632(18)
N1 C2 1.3855(19)
N1 C4 1.4446(18)
C2 C3 1.343(2)
N2 C3 1.3869(19)
N2 C16 1.4420(18)
C4 C9 1.404(2)
C4 C5 1.407(2)
C5 C6 1.387(2)
C5 C10 1.524(2)
C6 C7 1.389(3)
C7 C8 1.385(3)
C8 C9 1.398(2)
C9 C13 1.516(2)
C10 C12 1.524(3)
C10 C11 1.539(3)
C13 C15 1.532(2)
C13 C14 1.539(2)
C16 C21 1.394(2)
C16 C17 1.408(2)
C17 C18 1.393(3)
C17 C22 1.525(3)
C18 C19 1.371(4)
C19 C20 1.393(4)
C20 C21 1.399(2)
C21 C25 1.518(3)
C22 C24 1.527(3)
C22 C23 1.529(3)
C25 C27 1.524(3)
C25 C26 1.536(3)
C28 C29 1.368(3)
C29 C30 1.506(3)
C30 C31' 1.461(4)
C30 C31 1.712(6)
C31 C32 1.487(5)
C32 C33 1.333(5)
C31' C32' 1.487(4)
C32' C33' 1.326(4)
Cl2S C1S 1.761(2)
Cl1S C1S 1.7656(19)

loop_
_geom_torsion_atom_site_label_1
_geom_torsion_atom_site_label_2
_geom_torsion_atom_site_label_3
_geom_torsion_atom_site_label_4
_geom_torsion
C28 Pt1 C1 N2 -92.22(13)
C29 Pt1 C1 N2 -55.84(14)
Cl2 Pt1 C1 N2 101.41(12)
Cl1 Pt1 C1 N2 118.3(3)
C28 Pt1 C1 N1 101.65(13)
C29 Pt1 C1 N1 138.03(13)
Cl2 Pt1 C1 N1 -64.72(11)
Cl1 Pt1 C1 N1 -47.8(4)
N2 C1 N1 C2 -0.47(15)
Pt1 C1 N1 C2 168.43(10)
N2 C1 N1 C4 173.95(12)
Pt1 C1 N1 C4 -17.16(19)
C1 N1 C2 C3 0.08(17)
C4 N1 C2 C3 -174.61(13)
N1 C1 N2 C3 0.69(15)
Pt1 C1 N2 C3 -167.74(11)
N1 C1 N2 C16 -171.95(14)
Pt1 C1 N2 C16 19.6(2)
N1 C2 C3 N2 0.34(17)
C1 N2 C3 C2 -0.66(17)
C16 N2 C3 C2 172.61(14)
C1 N1 C4 C9 114.06(16)
C2 N1 C4 C9 -72.14(19)
C1 N1 C4 C5 -71.22(19)
C2 N1 C4 C5 102.59(17)
C9 C4 C5 C6 -4.9(3)
N1 C4 C5 C6 -179.43(16)
C9 C4 C5 C10 168.74(16)
N1 C4 C5 C10 -5.8(2)
C4 C5 C6 C7 2.3(3)
C10 C5 C6 C7 -171.44(19)
C5 C6 C7 C8 1.3(3)
C6 C7 C8 C9 -2.5(3)
C7 C8 C9 C4 0.1(3)
C7 C8 C9 C13 176.09(18)
C5 C4 C9 C8 3.8(2)
N1 C4 C9 C8 178.19(14)
C5 C4 C9 C13 -172.10(15)
N1 C4 C9 C13 2.3(2)
C6 C5 C10 C12 -30.3(3)
C4 C5 C10 C12 156.24(18)
C6 C5 C10 C11 93.1(2)
C4 C5 C10 C11 -80.4(2)
C8 C9 C13 C15 47.2(2)
C4 C9 C13 C15 -137.07(16)
C8 C9 C13 C14 -75.3(2)
C4 C9 C13 C14 100.46(18)
C1 N2 C16 C21 -85.90(19)
C3 N2 C16 C21 102.06(17)
C1 N2 C16 C17 98.09(18)
C3 N2 C16 C17 -73.95(18)
C21 C16 C17 C18 0.8(2)
N2 C16 C17 C18 176.60(14)
C21 C16 C17 C22 -179.20(15)
N2 C16 C17 C22 -3.4(2)
C16 C17 C18 C19 0.4(3)
C22 C17 C18 C19 -179.60(18)
C17 C18 C19 C20 -0.6(3)
C18 C19 C20 C21 -0.3(3)
C17 C16 C21 C20 -1.7(2)
N2 C16 C21 C20 -177.39(15)
C17 C16 C21 C25 175.85(15)
N2 C16 C21 C25 0.2(2)
C19 C20 C21 C16 1.4(3)
C19 C20 C21 C25 -176.11(18)
C18 C17 C22 C24 48.2(2)
C16 C17 C22 C24 -131.83(19)
C18 C17 C22 C23 -75.3(2)
C16 C17 C22 C23 104.68(19)
C16 C21 C25 C27 139.1(2)
C20 C21 C25 C27 -43.4(3)
C16 C21 C25 C26 -96.6(2)
C20 C21 C25 C26 80.8(2)
C1 Pt1 C28 C29 78.93(11)
Cl2 Pt1 C28 C29 -166.15(15)
Cl1 Pt1 C28 C29 -104.31(11)
Pt1 C28 C29 C30 104.3(2)
C1 Pt1 C29 C28 -105.42(11)
Cl2 Pt1 C29 C28 170.80(9)
Cl1 Pt1 C29 C28 75.23(11)
C1 Pt1 C29 C30 133.23(13)
C28 Pt1 C29 C30 -121.35(17)
Cl2 Pt1 C29 C30 49.5(2)
Cl1 Pt1 C29 C30 -46.12(13)
C28 C29 C30 C31' 102.0(3)
Pt1 C29 C30 C31' -176.0(2)
C28 C29 C30 C31 90.7(3)
Pt1 C29 C30 C31 172.6(3)
C31' C30 C31 C32 27.6(7)
C29 C30 C31 C32 178.3(5)
C30 C31 C32 C33 -1.5(13)
C29 C30 C31' C32' -177.7(3)
C31 C30 C31' C32' -144.7(11)
C30 C31' C32' C33' 121.4(5)
